data_2012684
loop_
_publ_author_name
'Liu, Xiaoming'
'Kilner, Colin A.'
'Halcrow, Malcolm A.'

_publ_section_title
Tetrakis(5-<i>tert</i>-butylpyrazole-1\k<i>N</i>^2^)tetrachloro-1\k<i>Cl</i>,2\k^3^<i>Cl</i>-\m-oxo-1:2\k^2^<i>O</i>-diiron(III)
_journal_issue 5
_journal_name_full 'Acta Crystallographica Section C'
_journal_page_first m290
_journal_page_last m291
_journal_paper_doi 10.1107/S0108270102004948
_journal_volume 58
_journal_year 2002
_chemical_formula_iupac '[Fe2 Cl4 O (C7 H12 N2)4]'
_chemical_formula_moiety 'C28 H48 Cl4 Fe2 N8 O'
_chemical_formula_sum 'C28 H48 Cl4 Fe2 N8 O'
_chemical_formula_weight 766.24
_chemical_name_systematic
;
Tetrakis(5-tert-butylpyrazole-1\kN^2^)tetrachloro-1\kCl,2\k^3^Cl-\m-oxo-
1:2\k^2^O-diiron(III)
;
_space_group_IT_number 2
_symmetry_cell_setting triclinic
_symmetry_space_group_name_Hall '-P 1'
_symmetry_space_group_name_H-M 'P -1'
_atom_sites_solution_hydrogens geom
_atom_sites_solution_primary direct
_atom_sites_solution_secondary difmap
_audit_creation_method SHELXL97
_cell_angle_alpha 87.5556(4)
_cell_angle_beta 88.8661(4)
_cell_angle_gamma 89.3366(5)
_cell_formula_units_Z 2
_cell_length_a 10.30750(10)
_cell_length_b 10.92840(10)
_cell_length_c 17.3424(2)
_cell_measurement_reflns_used 44449
_cell_measurement_temperature 150(2)
_cell_measurement_theta_max 27.54
_cell_measurement_theta_min 2.73
_cell_volume 1951.25(3)
_computing_cell_refinement 'DENZO-SMN (Otwinowski & Minor, 1997)'
_computing_data_collection 'COLLECT (Nonius, 1999)'
_computing_data_reduction DENZO-SMN
_computing_molecular_graphics 'ORTEX (McArdle, 1995)'
_computing_publication_material 'local program'
_computing_structure_refinement 'SHELXL97 (Sheldrick, 1997)'
_computing_structure_solution 'SHELXS97 (Sheldrick, 1990)'
_diffrn_ambient_temperature 150(2)
_diffrn_detector_area_resol_mean 9.091
_diffrn_measured_fraction_theta_full 0.991
_diffrn_measured_fraction_theta_max 0.991
_diffrn_measurement_device_type 'Nonius KappaCCD area-detector'
_diffrn_measurement_method '\f or \w scans?'
_diffrn_radiation_monochromator graphite
_diffrn_radiation_source 'fine-focus sealed tube'
_diffrn_radiation_type MoK\a
_diffrn_radiation_wavelength 0.71073
_diffrn_reflns_av_R_equivalents 0.054
_diffrn_reflns_av_sigmaI/netI 0.032
_diffrn_reflns_limit_h_max 13
_diffrn_reflns_limit_h_min -13
_diffrn_reflns_limit_k_max 14
_diffrn_reflns_limit_k_min -14
_diffrn_reflns_limit_l_max 22
_diffrn_reflns_limit_l_min -22
_diffrn_reflns_number 44449
_diffrn_reflns_theta_full 27.54
_diffrn_reflns_theta_max 27.54
_diffrn_reflns_theta_min 2.73
_exptl_absorpt_coefficient_mu 1.049
_exptl_absorpt_correction_T_max 0.818
_exptl_absorpt_correction_T_min 0.661
_exptl_absorpt_correction_type multi-scan
_exptl_absorpt_process_details '(SORTAV; Blessing, 1995)'
_exptl_crystal_colour brown
_exptl_crystal_density_diffrn 1.304
_exptl_crystal_density_meas ?
_exptl_crystal_density_method 'not measured'
_exptl_crystal_description prism
_exptl_crystal_F_000 800
_exptl_crystal_size_max 0.43
_exptl_crystal_size_mid 0.30
_exptl_crystal_size_min 0.20
_refine_diff_density_max 0.68
_refine_diff_density_min -0.46
_refine_ls_extinction_coef 0.0074(11)
_refine_ls_extinction_expression Fc^*^=kFc[1+0.001xFc^2^\l^3^/sin(2\q)]^-1/4^
_refine_ls_extinction_method 'SHELXL97 (Sheldrick, 1997)'
_refine_ls_goodness_of_fit_ref 1.033
_refine_ls_hydrogen_treatment constr
_refine_ls_matrix_type full
_refine_ls_number_parameters 401
_refine_ls_number_reflns 8944
_refine_ls_number_restraints 0
_refine_ls_restrained_S_all 1.033
_refine_ls_R_factor_all 0.038
_refine_ls_R_factor_gt 0.033
_refine_ls_shift/su_max 0.001
_refine_ls_shift/su_mean 0.000
_refine_ls_structure_factor_coef Fsqd
_refine_ls_weighting_details 'calc w = 1/[\s^2^(Fo^2^)+(0.042P)^2^+1.185P] where P=(Fo^2^+2Fc^2^)/3'
_refine_ls_weighting_scheme calc
_refine_ls_wR_factor_gt 0.087
_refine_ls_wR_factor_ref 0.091
_reflns_number_gt 8129
_reflns_number_total 8944
_reflns_threshold_expression I>2\s(I)
_cod_data_source_file bm1491.cif
_cod_data_source_block I
_cod_depositor_comments
;
The following automatic conversions were performed:
'_symmetry_cell_setting' value 'Triclinic' changed to 'triclinic'
according to '/home/saulius/struct/CIF-dictionaries/cif_core.dic'
dictionary named 'cif_core.dic' version 2.4.1 from
2010-06-29.

'_geom_bond_publ_flag' value 'Yes' changed to 'yes' according
to '/home/saulius/struct/CIF-dictionaries/cif_core.dic' dictionary named
'cif_core.dic' version 2.4.1 from 2010-06-29 (10 times).

Automatic conversion script
Id: cif_fix_enum 1527 2010-12-29 10:47:43Z saulius 

The following automatic conversions were performed:

'_symmetry_cell_setting' value 'Triclinic' changed to 'triclinic'
according to /home/saulius/struct/CIF-dictionaries/cif_core.dic
dictionary named 'cif_core.dic' version 2.4.1 from
2010-06-29.

'_geom_bond_publ_flag' value 'Yes' changed to 'yes'
according to /home/saulius/struct/CIF-dictionaries/cif_core.dic
dictionary named 'cif_core.dic' version 2.4.1 from 2010-06-29 (10
times).

'_geom_angle_publ_flag' value 'Yes' changed to 'yes'
according to /home/saulius/struct/CIF-dictionaries/cif_core.dic
dictionary named 'cif_core.dic' version 2.4.1 from 2010-06-29 (22
times).

'_geom_hbond_publ_flag' value 'Yes' changed to 'yes'
according to /home/saulius/struct/CIF-dictionaries/cif_core.dic
dictionary named 'cif_core.dic' version 2.4.1 from 2010-06-29 (6
times).

Automatic conversion script
Id: cif_fix_values 1715 2011-07-08 13:25:40Z adriana 

The following automatic conversions were performed:

'_exptl_crystal_density_meas' value 'not measured' was changed to '?'
- the value is perceived as not measured.

Automatic conversion script
Id: cif_fix_values 3008 2015-01-20 13:52:24Z robertas 
;
_cod_database_code 2012684
_cod_database_fobs_code 2012684

loop_
_symmetry_equiv_pos_as_xyz
'x, y, z'
'-x, -y, -z'

loop_
_atom_site_label
_atom_site_fract_x
_atom_site_fract_y
_atom_site_fract_z
_atom_site_U_iso_or_equiv
_atom_site_adp_type
_atom_site_calc_flag
_atom_site_refinement_flags
_atom_site_occupancy
_atom_site_disorder_assembly
_atom_site_disorder_group
_atom_site_type_symbol
Fe1 0.41378(2) 0.27268(2) 0.785051(14) 0.02569(8) Uani d . 1 . . Fe
Fe2 0.18626(2) 0.51040(2) 0.733357(13) 0.02143(8) Uani d . 1 . . Fe
O3 0.30286(11) 0.38557(10) 0.74966(7) 0.0270(2) Uani d . 1 . . O
Cl4 0.48973(5) 0.17574(5) 0.68300(3) 0.04227(12) Uani d . 1 . . Cl
Cl5 0.30469(5) 0.14164(4) 0.86208(3) 0.04562(13) Uani d . 1 . . Cl
Cl6 0.56810(5) 0.36669(5) 0.84687(3) 0.04381(13) Uani d . 1 . . Cl
Cl7 0.02717(4) 0.66874(4) 0.71027(2) 0.02889(10) Uani d . 1 . . Cl
N8 0.21379(14) 0.49550(14) 0.61217(8) 0.0279(3) Uani d . 1 . . N
N9 0.29234(14) 0.40677(14) 0.58331(8) 0.0282(3) Uani d . 1 . . N
H9 0.3420 0.3579 0.6119 0.034 Uiso calc R 1 . . H
C10 0.28539(18) 0.40240(19) 0.50580(10) 0.0341(4) Uani d . 1 . . C
C11 0.1984(2) 0.4930(2) 0.48349(11) 0.0447(5) Uani d . 1 . . C
H11 0.1720 0.5139 0.4324 0.054 Uiso calc R 1 . . H
C12 0.15653(19) 0.5482(2) 0.55084(11) 0.0383(4) Uani d . 1 . . C
H12 0.0958 0.6141 0.5527 0.046 Uiso calc R 1 . . H
C13 0.36163(19) 0.3101(2) 0.46002(11) 0.0404(5) Uani d . 1 . . C
C14 0.3394(3) 0.3363(3) 0.37413(13) 0.0658(8) Uani d . 1 . . C
H14A 0.2468 0.3291 0.3635 0.099 Uiso calc R 1 . . H
H14B 0.3890 0.2771 0.3441 0.099 Uiso calc R 1 . . H
H14C 0.3681 0.4194 0.3596 0.099 Uiso calc R 1 . . H
C15 0.5070(2) 0.3187(2) 0.47622(13) 0.0434(5) Uani d . 1 . . C
H15A 0.5373 0.4013 0.4615 0.065 Uiso calc R 1 . . H
H15B 0.5551 0.2587 0.4461 0.065 Uiso calc R 1 . . H
H15C 0.5214 0.3017 0.5313 0.065 Uiso calc R 1 . . H
C16 0.3149(3) 0.1803(2) 0.48311(16) 0.0598(7) Uani d . 1 . . C
H16A 0.3332 0.1620 0.5376 0.090 Uiso calc R 1 . . H
H16B 0.3605 0.1209 0.4513 0.090 Uiso calc R 1 . . H
H16C 0.2213 0.1754 0.4751 0.090 Uiso calc R 1 . . H
N17 0.03181(13) 0.38172(12) 0.73012(8) 0.0251(3) Uani d . 1 . . N
N18 0.06060(14) 0.26120(13) 0.72268(9) 0.0283(3) Uani d . 1 . . N
H18 0.1392 0.2298 0.7275 0.034 Uiso calc R 1 . . H
C19 -0.04439(17) 0.19512(16) 0.70704(10) 0.0295(4) Uani d . 1 . . C
C20 -0.14720(18) 0.27707(17) 0.70420(11) 0.0330(4) Uani d . 1 . . C
H20 -0.2353 0.2596 0.6944 0.040 Uiso calc R 1 . . H
C21 -0.09530(17) 0.39078(16) 0.71873(11) 0.0301(4) Uani d . 1 . . C
H21 -0.1441 0.4649 0.7203 0.036 Uiso calc R 1 . . H
C22 -0.0360(2) 0.05790(18) 0.69825(13) 0.0389(4) Uani d . 1 . . C
C23 -0.0167(3) -0.0067(2) 0.77871(16) 0.0673(8) Uani d . 1 . . C
H23A -0.0876 0.0167 0.8137 0.101 Uiso calc R 1 . . H
H23B 0.0662 0.0181 0.7996 0.101 Uiso calc R 1 . . H
H23C -0.0164 -0.0957 0.7737 0.101 Uiso calc R 1 . . H
C24 0.0785(3) 0.0257(2) 0.64687(19) 0.0664(8) Uani d . 1 . . C
H24A 0.0788 -0.0625 0.6386 0.100 Uiso calc R 1 . . H
H24B 0.1591 0.0476 0.6716 0.100 Uiso calc R 1 . . H
H24C 0.0717 0.0710 0.5971 0.100 Uiso calc R 1 . . H
C25 -0.1617(3) 0.0123(2) 0.6678(2) 0.0736(9) Uani d . 1 . . C
H25A -0.1780 0.0520 0.6171 0.110 Uiso calc R 1 . . H
H25B -0.2329 0.0317 0.7036 0.110 Uiso calc R 1 . . H
H25C -0.1559 -0.0766 0.6628 0.110 Uiso calc R 1 . . H
N26 0.33073(14) 0.65078(13) 0.74043(8) 0.0262(3) Uani d . 1 . . N
N27 0.42701(13) 0.63822(13) 0.79259(8) 0.0262(3) Uani d . 1 . . N
H27 0.4517 0.5674 0.8139 0.031 Uiso calc R 1 . . H
C28 0.48066(16) 0.74608(15) 0.80819(10) 0.0276(3) Uani d . 1 . . C
C29 0.41610(18) 0.83397(16) 0.76322(12) 0.0340(4) Uani d . 1 . . C
H29 0.4308 0.9197 0.7606 0.041 Uiso calc R 1 . . H
C30 0.32477(18) 0.77038(16) 0.72253(11) 0.0317(4) Uani d . 1 . . C
H30 0.2661 0.8076 0.6868 0.038 Uiso calc R 1 . . H
C31 0.58927(17) 0.75550(17) 0.86476(11) 0.0324(4) Uani d . 1 . . C
C32 0.6104(2) 0.8911(2) 0.88003(15) 0.0524(6) Uani d . 1 . . C
H32A 0.6317 0.9358 0.8313 0.079 Uiso calc R 1 . . H
H32B 0.6820 0.8983 0.9159 0.079 Uiso calc R 1 . . H
H32C 0.5310 0.9259 0.9027 0.079 Uiso calc R 1 . . H
C33 0.5529(2) 0.6864(2) 0.94078(11) 0.0404(4) Uani d . 1 . . C
H33A 0.4700 0.7182 0.9606 0.061 Uiso calc R 1 . . H
H33B 0.6206 0.6980 0.9786 0.061 Uiso calc R 1 . . H
H33C 0.5449 0.5990 0.9317 0.061 Uiso calc R 1 . . H
C34 0.71368(19) 0.6991(2) 0.83047(13) 0.0434(5) Uani d . 1 . . C
H34A 0.6980 0.6136 0.8188 0.065 Uiso calc R 1 . . H
H34B 0.7836 0.7025 0.8678 0.065 Uiso calc R 1 . . H
H34C 0.7388 0.7453 0.7829 0.065 Uiso calc R 1 . . H
N35 0.16108(14) 0.53483(13) 0.85458(8) 0.0265(3) Uani d . 1 . . N
N36 0.11578(14) 0.64142(13) 0.88234(8) 0.0275(3) Uani d . 1 . . N
H36 0.0775 0.6992 0.8538 0.033 Uiso calc R 1 . . H
C37 0.13576(16) 0.64931(15) 0.95849(10) 0.0264(3) Uani d . 1 . . C
C38 0.19761(19) 0.54193(17) 0.98154(11) 0.0340(4) Uani d . 1 . . C
H38 0.2252 0.5187 1.0321 0.041 Uiso calc R 1 . . H
C39 0.21147(18) 0.47424(16) 0.91543(10) 0.0313(4) Uani d . 1 . . C
H39 0.2514 0.3956 0.9140 0.038 Uiso calc R 1 . . H
C40 0.09855(17) 0.76062(17) 1.00299(11) 0.0312(4) Uani d . 1 . . C
C41 -0.0331(2) 0.81112(19) 0.97703(12) 0.0405(4) Uani d . 1 . . C
H41A -0.0264 0.8411 0.9231 0.061 Uiso calc R 1 . . H
H41B -0.0598 0.8786 1.0095 0.061 Uiso calc R 1 . . H
H41C -0.0977 0.7460 0.9819 0.061 Uiso calc R 1 . . H
C42 0.0885(2) 0.7232(2) 1.08944(12) 0.0438(5) Uani d . 1 . . C
H42A 0.0243 0.6582 1.0974 0.066 Uiso calc R 1 . . H
H42B 0.0617 0.7943 1.1187 0.066 Uiso calc R 1 . . H
H42C 0.1732 0.6932 1.1073 0.066 Uiso calc R 1 . . H
C43 0.2043(2) 0.85660(19) 0.99072(16) 0.0505(6) Uani d . 1 . . C
H43A 0.2874 0.8220 1.0081 0.076 Uiso calc R 1 . . H
H43B 0.1820 0.9284 1.0204 0.076 Uiso calc R 1 . . H
H43C 0.2113 0.8809 0.9358 0.076 Uiso calc R 1 . . H

loop_
_atom_site_aniso_label
_atom_site_aniso_U_11
_atom_site_aniso_U_22
_atom_site_aniso_U_33
_atom_site_aniso_U_12
_atom_site_aniso_U_13
_atom_site_aniso_U_23
Fe1 0.02496(13) 0.02369(13) 0.02849(14) 0.00402(9) -0.00314(9) -0.00194(9)
Fe2 0.02206(12) 0.02076(12) 0.02166(13) 0.00110(8) -0.00237(9) -0.00254(8)
O3 0.0281(6) 0.0246(6) 0.0284(6) 0.0039(5) -0.0031(5) -0.0029(5)
Cl4 0.0490(3) 0.0405(3) 0.0376(3) 0.0117(2) 0.0028(2) -0.0101(2)
Cl5 0.0500(3) 0.0337(2) 0.0517(3) 0.0015(2) 0.0109(2) 0.0092(2)
Cl6 0.0369(2) 0.0400(3) 0.0558(3) 0.00361(19) -0.0202(2) -0.0083(2)
Cl7 0.0280(2) 0.02482(19) 0.0340(2) 0.00477(15) -0.00568(16) -0.00191(15)
N8 0.0270(7) 0.0329(7) 0.0241(7) 0.0001(6) -0.0015(6) -0.0027(6)
N9 0.0276(7) 0.0343(7) 0.0229(7) -0.0005(6) 0.0000(6) -0.0037(6)
C10 0.0286(9) 0.0506(11) 0.0236(8) -0.0056(8) -0.0006(7) -0.0069(8)
C11 0.0406(11) 0.0700(15) 0.0233(9) 0.0060(10) -0.0054(8) -0.0008(9)
C12 0.0359(10) 0.0513(11) 0.0274(9) 0.0064(8) -0.0043(7) 0.0014(8)
C13 0.0345(10) 0.0594(13) 0.0283(9) -0.0030(9) 0.0030(8) -0.0140(9)
C14 0.0582(15) 0.111(2) 0.0292(11) 0.0204(15) 0.0001(10) -0.0197(13)
C15 0.0350(10) 0.0552(12) 0.0405(11) -0.0006(9) 0.0045(8) -0.0079(9)
C16 0.0563(14) 0.0624(15) 0.0631(16) -0.0161(12) 0.0117(12) -0.0314(13)
N17 0.0262(7) 0.0222(6) 0.0272(7) 0.0007(5) -0.0010(5) -0.0032(5)
N18 0.0242(7) 0.0239(7) 0.0372(8) 0.0003(5) -0.0011(6) -0.0061(6)
C19 0.0292(8) 0.0294(8) 0.0300(9) -0.0054(7) 0.0013(7) -0.0039(7)
C20 0.0270(8) 0.0351(9) 0.0373(10) -0.0042(7) -0.0043(7) -0.0031(7)
C21 0.0257(8) 0.0300(8) 0.0345(9) 0.0016(6) -0.0022(7) -0.0003(7)
C22 0.0398(10) 0.0299(9) 0.0478(12) -0.0060(8) 0.0018(9) -0.0108(8)
C23 0.113(2) 0.0330(11) 0.0562(15) -0.0079(13) -0.0130(15) -0.0004(10)
C24 0.0692(17) 0.0361(12) 0.094(2) 0.0014(11) 0.0262(15) -0.0133(12)
C25 0.0610(16) 0.0416(13) 0.121(3) -0.0110(12) -0.0189(17) -0.0214(15)
N26 0.0258(7) 0.0259(7) 0.0271(7) -0.0011(5) -0.0051(5) -0.0006(5)
N27 0.0257(7) 0.0256(7) 0.0274(7) -0.0005(5) -0.0057(5) 0.0002(5)
C28 0.0255(8) 0.0290(8) 0.0285(8) -0.0035(6) 0.0009(6) -0.0054(7)
C29 0.0331(9) 0.0243(8) 0.0447(11) -0.0033(7) -0.0048(8) -0.0007(7)
C30 0.0317(9) 0.0267(8) 0.0366(10) -0.0008(7) -0.0055(7) 0.0033(7)
C31 0.0283(9) 0.0370(9) 0.0327(9) -0.0031(7) -0.0045(7) -0.0091(7)
C32 0.0530(13) 0.0443(12) 0.0619(15) -0.0104(10) -0.0190(11) -0.0157(11)
C33 0.0359(10) 0.0555(12) 0.0304(10) 0.0031(9) -0.0047(8) -0.0069(9)
C34 0.0267(9) 0.0639(14) 0.0408(11) -0.0037(9) -0.0028(8) -0.0128(10)
N35 0.0299(7) 0.0242(7) 0.0255(7) 0.0019(5) 0.0006(6) -0.0048(5)
N36 0.0319(7) 0.0241(7) 0.0265(7) 0.0047(5) -0.0004(6) -0.0043(5)
C37 0.0264(8) 0.0284(8) 0.0248(8) -0.0012(6) 0.0007(6) -0.0054(6)
C38 0.0441(10) 0.0334(9) 0.0245(8) 0.0057(8) -0.0014(7) -0.0018(7)
C39 0.0410(10) 0.0268(8) 0.0259(8) 0.0044(7) -0.0005(7) -0.0010(7)
C40 0.0304(9) 0.0321(9) 0.0317(9) 0.0033(7) -0.0009(7) -0.0110(7)
C41 0.0424(11) 0.0416(10) 0.0378(10) 0.0112(8) -0.0038(8) -0.0084(8)
C42 0.0483(12) 0.0536(12) 0.0301(10) 0.0109(9) -0.0015(8) -0.0100(9)
C43 0.0473(12) 0.0326(10) 0.0726(16) -0.0064(9) 0.0113(11) -0.0186(10)

loop_
_atom_type_symbol
_atom_type_description
_atom_type_scat_dispersion_real
_atom_type_scat_dispersion_imag
_atom_type_scat_source
C C 0.0033 0.0016 'International Tables Vol C Tables 4.2.6.8 and 6.1.1.4'
H H 0.0000 0.0000 'International Tables Vol C Tables 4.2.6.8 and 6.1.1.4'
N N 0.0061 0.0033 'International Tables Vol C Tables 4.2.6.8 and 6.1.1.4'
Fe Fe 0.3463 0.8444 'International Tables Vol C Tables 4.2.6.8 and 6.1.1.4'
O O 0.0106 0.0060 'International Tables Vol C Tables 4.2.6.8 and 6.1.1.4'
Cl Cl 0.1484 0.1585 'International Tables Vol C Tables 4.2.6.8 and 6.1.1.4'

loop_
_geom_angle_atom_site_label_1
_geom_angle_atom_site_label_2
_geom_angle_atom_site_label_3
_geom_angle
_geom_angle_publ_flag
O3 Fe1 Cl5 107.90(4) yes
O3 Fe1 Cl6 107.98(4) yes
Cl5 Fe1 Cl6 112.14(2) yes
O3 Fe1 Cl4 106.59(4) yes
Cl5 Fe1 Cl4 109.15(2) yes
Cl6 Fe1 Cl4 112.80(2) yes
O3 Fe2 N8 89.50(6) yes
O3 Fe2 N17 90.43(5) yes
N8 Fe2 N17 88.92(6) yes
O3 Fe2 N35 92.12(5) yes
N8 Fe2 N35 177.14(6) yes
N17 Fe2 N35 93.43(5) yes
O3 Fe2 N26 93.61(5) yes
N8 Fe2 N26 93.52(6) yes
N17 Fe2 N26 175.29(5) yes
N35 Fe2 N26 84.02(5) yes
O3 Fe2 Cl7 177.77(4) yes
N8 Fe2 Cl7 89.81(4) yes
N17 Fe2 Cl7 87.44(4) yes
N35 Fe2 Cl7 88.66(4) yes
N26 Fe2 Cl7 88.54(4) yes
Fe1 O3 Fe2 168.50(8) yes
C12 N8 N9 105.06(15) ?
C12 N8 Fe2 133.48(13) ?
N9 N8 Fe2 120.92(11) ?
C10 N9 N8 112.29(15) ?
C10 N9 H9 123.9 ?
N8 N9 H9 123.9 ?
N9 C10 C11 105.76(17) ?
N9 C10 C13 122.54(18) ?
C11 C10 C13 131.69(18) ?
C10 C11 C12 106.42(17) ?
C10 C11 H11 126.8 ?
C12 C11 H11 126.8 ?
N8 C12 C11 110.47(18) ?
N8 C12 H12 124.8 ?
C11 C12 H12 124.8 ?
C10 C13 C14 109.07(19) ?
C10 C13 C15 110.39(16) ?
C14 C13 C15 109.40(18) ?
C10 C13 C16 109.36(17) ?
C14 C13 C16 109.5(2) ?
C15 C13 C16 109.1(2) ?
C13 C14 H14A 109.5 ?
C13 C14 H14B 109.5 ?
H14A C14 H14B 109.5 ?
C13 C14 H14C 109.5 ?
H14A C14 H14C 109.5 ?
H14B C14 H14C 109.5 ?
C13 C15 H15A 109.5 ?
C13 C15 H15B 109.5 ?
H15A C15 H15B 109.5 ?
C13 C15 H15C 109.5 ?
H15A C15 H15C 109.5 ?
H15B C15 H15C 109.5 ?
C13 C16 H16A 109.5 ?
C13 C16 H16B 109.5 ?
H16A C16 H16B 109.5 ?
C13 C16 H16C 109.5 ?
H16A C16 H16C 109.5 ?
H16B C16 H16C 109.5 ?
C21 N17 N18 104.77(14) ?
C21 N17 Fe2 134.52(12) ?
N18 N17 Fe2 119.29(10) ?
C19 N18 N17 112.49(14) ?
C19 N18 H18 123.8 ?
N17 N18 H18 123.8 ?
N18 C19 C20 105.90(15) ?
N18 C19 C22 121.75(16) ?
C20 C19 C22 132.32(17) ?
C19 C20 C21 105.85(16) ?
C19 C20 H20 127.1 ?
C21 C20 H20 127.1 ?
N17 C21 C20 110.98(16) ?
N17 C21 H21 124.5 ?
C20 C21 H21 124.5 ?
C25 C22 C24 111.8(2) ?
C25 C22 C19 109.94(18) ?
C24 C22 C19 110.43(17) ?
C25 C22 C23 107.0(2) ?
C24 C22 C23 108.3(2) ?
C19 C22 C23 109.27(17) ?
C22 C23 H23A 109.5 ?
C22 C23 H23B 109.5 ?
H23A C23 H23B 109.5 ?
C22 C23 H23C 109.5 ?
H23A C23 H23C 109.5 ?
H23B C23 H23C 109.5 ?
C22 C24 H24A 109.5 ?
C22 C24 H24B 109.5 ?
H24A C24 H24B 109.5 ?
C22 C24 H24C 109.5 ?
H24A C24 H24C 109.5 ?
H24B C24 H24C 109.5 ?
C22 C25 H25A 109.5 ?
C22 C25 H25B 109.5 ?
H25A C25 H25B 109.5 ?
C22 C25 H25C 109.5 ?
H25A C25 H25C 109.5 ?
H25B C25 H25C 109.5 ?
C30 N26 N27 104.78(14) ?
C30 N26 Fe2 130.69(12) ?
N27 N26 Fe2 120.34(10) ?
C28 N27 N26 112.60(14) ?
C28 N27 H27 123.7 ?
N26 N27 H27 123.7 ?
N27 C28 C29 105.87(15) ?
N27 C28 C31 122.34(16) ?
C29 C28 C31 131.79(16) ?
C28 C29 C30 105.67(15) ?
C28 C29 H29 127.2 ?
C30 C29 H29 127.2 ?
N26 C30 C29 111.08(16) ?
N26 C30 H30 124.5 ?
C29 C30 H30 124.5 ?
C28 C31 C33 109.75(15) ?
C28 C31 C32 108.84(16) ?
C33 C31 C32 109.38(17) ?
C28 C31 C34 109.27(15) ?
C33 C31 C34 109.48(17) ?
C32 C31 C34 110.11(17) ?
C31 C32 H32A 109.5 ?
C31 C32 H32B 109.5 ?
H32A C32 H32B 109.5 ?
C31 C32 H32C 109.5 ?
H32A C32 H32C 109.5 ?
H32B C32 H32C 109.5 ?
C31 C33 H33A 109.5 ?
C31 C33 H33B 109.5 ?
H33A C33 H33B 109.5 ?
C31 C33 H33C 109.5 ?
H33A C33 H33C 109.5 ?
H33B C33 H33C 109.5 ?
C31 C34 H34A 109.5 ?
C31 C34 H34B 109.5 ?
H34A C34 H34B 109.5 ?
C31 C34 H34C 109.5 ?
H34A C34 H34C 109.5 ?
H34B C34 H34C 109.5 ?
C39 N35 N36 104.80(14) ?
C39 N35 Fe2 131.21(12) ?
N36 N35 Fe2 121.81(11) ?
C37 N36 N35 112.56(14) ?
C37 N36 H36 123.7 ?
N35 N36 H36 123.7 ?
N36 C37 C38 105.94(15) ?
N36 C37 C40 123.14(15) ?
C38 C37 C40 130.87(16) ?
C37 C38 C39 105.86(16) ?
C37 C38 H38 127.1 ?
C39 C38 H38 127.1 ?
N35 C39 C38 110.84(16) ?
N35 C39 H39 124.6 ?
C38 C39 H39 124.6 ?
C37 C40 C43 108.89(15) ?
C37 C40 C41 110.30(15) ?
C43 C40 C41 111.18(17) ?
C37 C40 C42 108.83(16) ?
C43 C40 C42 108.97(18) ?
C41 C40 C42 108.63(16) ?
C40 C41 H41A 109.5 ?
C40 C41 H41B 109.5 ?
H41A C41 H41B 109.5 ?
C40 C41 H41C 109.5 ?
H41A C41 H41C 109.5 ?
H41B C41 H41C 109.5 ?
C40 C42 H42A 109.5 ?
C40 C42 H42B 109.5 ?
H42A C42 H42B 109.5 ?
C40 C42 H42C 109.5 ?
H42A C42 H42C 109.5 ?
H42B C42 H42C 109.5 ?
C40 C43 H43A 109.5 ?
C40 C43 H43B 109.5 ?
H43A C43 H43B 109.5 ?
C40 C43 H43C 109.5 ?
H43A C43 H43C 109.5 ?
H43B C43 H43C 109.5 ?

loop_
_geom_bond_atom_site_label_1
_geom_bond_atom_site_label_2
_geom_bond_site_symmetry_2
_geom_bond_distance
_geom_bond_publ_flag
Fe1 O3 . 1.7710(11) yes
Fe1 Cl5 . 2.2168(5) yes
Fe1 Cl6 . 2.2214(5) yes
Fe1 Cl4 . 2.2256(5) yes
Fe2 O3 . 1.8243(11) yes
Fe2 N8 . 2.1280(14) yes
Fe2 N17 . 2.1395(14) yes
Fe2 N26 . 2.1592(14) yes
Fe2 N35 . 2.1407(14) yes
Fe2 Cl7 . 2.3968(4) yes
N8 C12 . 1.333(2) ?
N8 N9 . 1.361(2) ?
N9 C10 . 1.350(2) ?
N9 H9 . 0.8800 ?
C10 C11 . 1.377(3) ?
C10 C13 . 1.513(3) ?
C11 C12 . 1.396(3) ?
C11 H11 . 0.9500 ?
C12 H12 . 0.9500 ?
C13 C14 . 1.526(3) ?
C13 C15 . 1.535(3) ?
C13 C16 . 1.538(3) ?
C14 H14A . 0.9800 ?
C14 H14B . 0.9800 ?
C14 H14C . 0.9800 ?
C15 H15A . 0.9800 ?
C15 H15B . 0.9800 ?
C15 H15C . 0.9800 ?
C16 H16A . 0.9800 ?
C16 H16B . 0.9800 ?
C16 H16C . 0.9800 ?
N17 C21 . 1.331(2) ?
N17 N18 . 1.3577(19) ?
N18 C19 . 1.346(2) ?
N18 H18 . 0.8800 ?
C19 C20 . 1.380(3) ?
C19 C22 . 1.515(3) ?
C20 C21 . 1.393(2) ?
C20 H20 . 0.9500 ?
C21 H21 . 0.9500 ?
C22 C25 . 1.507(3) ?
C22 C24 . 1.512(3) ?
C22 C23 . 1.552(3) ?
C23 H23A . 0.9800 ?
C23 H23B . 0.9800 ?
C23 H23C . 0.9800 ?
C24 H24A . 0.9800 ?
C24 H24B . 0.9800 ?
C24 H24C . 0.9800 ?
C25 H25A . 0.9800 ?
C25 H25B . 0.9800 ?
C25 H25C . 0.9800 ?
N26 C30 . 1.331(2) ?
N26 N27 . 1.3579(19) ?
N27 C28 . 1.348(2) ?
N27 H27 . 0.8800 ?
C28 C29 . 1.384(3) ?
C28 C31 . 1.510(2) ?
C29 C30 . 1.397(3) ?
C29 H29 . 0.9500 ?
C30 H30 . 0.9500 ?
C31 C33 . 1.533(3) ?
C31 C32 . 1.536(3) ?
C31 C34 . 1.536(3) ?
C32 H32A . 0.9800 ?
C32 H32B . 0.9800 ?
C32 H32C . 0.9800 ?
C33 H33A . 0.9800 ?
C33 H33B . 0.9800 ?
C33 H33C . 0.9800 ?
C34 H34A . 0.9800 ?
C34 H34B . 0.9800 ?
C34 H34C . 0.9800 ?
N35 C39 . 1.333(2) ?
N35 N36 . 1.3539(19) ?
N36 C37 . 1.347(2) ?
N36 H36 . 0.8800 ?
C37 C38 . 1.377(2) ?
C37 C40 . 1.510(2) ?
C38 C39 . 1.395(3) ?
C38 H38 . 0.9500 ?
C39 H39 . 0.9500 ?
C40 C43 . 1.527(3) ?
C40 C41 . 1.528(3) ?
C40 C42 . 1.539(3) ?
C41 H41A . 0.9800 ?
C41 H41B . 0.9800 ?
C41 H41C . 0.9800 ?
C42 H42A . 0.9800 ?
C42 H42B . 0.9800 ?
C42 H42C . 0.9800 ?
C43 H43A . 0.9800 ?
C43 H43B . 0.9800 ?
C43 H43C . 0.9800 ?

loop_
_geom_hbond_atom_site_label_D
_geom_hbond_atom_site_label_H
_geom_hbond_atom_site_label_A
_geom_hbond_distance_DH
_geom_hbond_distance_HA
_geom_hbond_distance_DA
_geom_hbond_angle_DHA
_geom_hbond_publ_flag
N9 H9 O3 0.88 2.45 2.8885(19) 112 yes
N9 H9 Cl4 0.88 2.76 3.6265(16) 170 yes
N18 H18 O3 0.88 2.46 2.9122(18) 113 yes
N18 H18 Cl5 0.88 3.03 3.7117(16) 135 yes
N27 H27 Cl6 0.88 2.54 3.3945(15) 165 yes
N36 H36 Cl7 0.88 2.59 3.1392(15) 122 yes
